data_4300017
loop_
_publ_author_name
'Hao-Yu Shen'
'Wei-Ming Bu'
'En-Qing Gao'
'Dai-Zheng Liao'
'Zong-Hui Jiang'
'Shi-Ping Yan'
'Geng-Lin Wang'

_publ_section_title
;
New Alternating Ferro- and Antiferromagnetic One-Dimensional Complexes.
Synthesis, Characterization, Crystal Structure, and Magnetic Properties of
[M(4,4'-dimethylbipyridine)(N3)2]n [M = Cu(II), Mn(II), Ni(II), Fe(II)]
;
_journal_name_full 'Inorganic Chemistry'
_journal_page_first 396
_journal_page_last 400
_journal_paper_doi 10.1021/ic990338y
_journal_volume 39
_journal_year 2000
_chemical_formula_sum 'C12 H12 Cu N8'
_chemical_formula_weight 331.84
_space_group_IT_number 2
_symmetry_cell_setting triclinic
_symmetry_space_group_name_Hall '-P 1'
_symmetry_space_group_name_H-M 'P -1'
_atom_sites_solution_hydrogens geom
_atom_sites_solution_primary direct
_atom_sites_solution_secondary difmap
_audit_creation_method SHELXL
_cell_angle_alpha 113.485(11)
_cell_angle_beta 101.399(13)
_cell_angle_gamma 101.897(12)
_cell_formula_units_Z 2
_cell_length_a 7.9903(12)
_cell_length_b 9.3545(9)
_cell_length_c 10.754(2)
_cell_measurement_reflns_used 33
_cell_measurement_temperature 293(2)
_cell_measurement_theta_max 12.37
_cell_measurement_theta_min 4.45
_cell_volume 685.4(2)
_computing_cell_refinement 'Siemens XSCANS'
_computing_data_collection 'Siemens XSCANS'
_computing_data_reduction 'Siemens SHELXTL'
_computing_molecular_graphics 'Siemens SHELXTL'
_computing_publication_material 'Siemens SHELXTL'
_computing_structure_refinement 'SHELXL-93 (Sheldrick, 1993)'
_computing_structure_solution 'SHELXS-86 (Sheldrick, 1990)'
_diffrn_ambient_temperature 293(2)
_diffrn_measurement_device 'Siemens P4'
_diffrn_measurement_method '\w scans'
_diffrn_radiation_monochromator graphite
_diffrn_radiation_source 'fine-focus sealed tube'
_diffrn_radiation_type MoK\a
_diffrn_radiation_wavelength 0.71073
_diffrn_reflns_av_R_equivalents 0.0365
_diffrn_reflns_av_sigmaI/netI 0.0796
_diffrn_reflns_limit_h_max 9
_diffrn_reflns_limit_h_min -1
_diffrn_reflns_limit_k_max 9
_diffrn_reflns_limit_k_min -9
_diffrn_reflns_limit_l_max 12
_diffrn_reflns_limit_l_min -12
_diffrn_reflns_number 2844
_diffrn_reflns_theta_max 24.98
_diffrn_reflns_theta_min 2.17
_diffrn_standards_decay_% 7.87
_diffrn_standards_interval_count 97
_diffrn_standards_number 3
_exptl_absorpt_coefficient_mu 1.600
_exptl_absorpt_correction_type none
_exptl_crystal_density_diffrn 1.608
_exptl_crystal_F_000 338
_exptl_crystal_size_max 0.13
_exptl_crystal_size_mid 0.27
_exptl_crystal_size_min 0.38
_refine_diff_density_max 0.441
_refine_diff_density_min -0.548
_refine_diff_density_rms 0.091
_refine_ls_extinction_method none
_refine_ls_goodness_of_fit_all 1.034
_refine_ls_goodness_of_fit_obs 1.076
_refine_ls_matrix_type full
_refine_ls_number_parameters 238
_refine_ls_number_reflns 2303
_refine_ls_number_restraints 0
_refine_ls_restrained_S_all 1.037
_refine_ls_restrained_S_obs 1.076
_refine_ls_R_factor_all 0.0568
_refine_ls_R_factor_obs 0.0434
_refine_ls_shift/esd_max 0.004
_refine_ls_shift/esd_mean 0.003
_refine_ls_structure_factor_coef Fsqd
_refine_ls_weighting_details 'w=1/[\s^2^(Fo^2^)+(0.0633P)^2^+0.0000P] where P=(Fo^2^+2Fc^2^)/3'
_refine_ls_weighting_scheme calc
_refine_ls_wR_factor_all 0.1297
_refine_ls_wR_factor_obs 0.1129
_reflns_number_observed 1686
_reflns_number_total 2304
_reflns_observed_criterion >2sigma(I)
_cod_depositor_comments
;
The following automatic conversions were performed:

'_refine_ls_weighting_scheme' value 'calc
w=1/[\s^2^(Fo^2^)+(0.0633P)^2^+0.0000P] where P=(Fo^2^+2Fc^2^)/3' was
changed to 'calc'. New tag '_refine_ls_weighting_details' was
created. The value of the new tag was set to
'w=1/[\s^2^(Fo^2^)+(0.0633P)^2^+0.0000P] where P=(Fo^2^+2Fc^2^)/3'.

Automatic conversion script
Id: cif_fix_values 3143 2015-03-26 13:38:13Z robertas 
;
_cod_database_code 4300017

loop_
_symmetry_equiv_pos_as_xyz
'x, y, z'
'-x, -y, -z'

loop_
_atom_site_aniso_label
_atom_site_aniso_U_11
_atom_site_aniso_U_22
_atom_site_aniso_U_33
_atom_site_aniso_U_23
_atom_site_aniso_U_13
_atom_site_aniso_U_12
Cu 0.0441(5) 0.0358(4) 0.0251(3) 0.0186(3) 0.0136(3) 0.0042(3)
N1 0.065(4) 0.055(3) 0.028(2) 0.024(2) 0.018(3) 0.010(3)
N2 0.055(3) 0.047(3) 0.031(2) 0.024(2) 0.015(2) 0.021(3)
N3 0.105(5) 0.103(5) 0.037(3) 0.039(3) 0.042(3) 0.047(4)
N4 0.059(4) 0.049(3) 0.057(3) 0.036(3) 0.033(3) 0.015(3)
N5 0.052(3) 0.040(3) 0.047(3) 0.030(2) 0.017(3) 0.008(3)
N6 0.095(5) 0.087(5) 0.142(6) 0.083(5) 0.091(5) 0.049(4)
N7 0.034(3) 0.032(2) 0.021(2) 0.014(2) 0.010(2) 0.008(2)
N8 0.039(3) 0.032(2) 0.029(2) 0.017(2) 0.008(2) 0.002(2)
C11 0.051(4) 0.047(4) 0.043(3) 0.023(3) 0.012(3) -0.003(3)
C12 0.050(4) 0.035(4) 0.048(4) 0.012(3) -0.006(3) -0.010(3)
C13 0.049(4) 0.034(3) 0.037(3) 0.013(3) -0.003(3) 0.010(3)
C14 0.048(4) 0.035(3) 0.028(3) 0.015(3) 0.010(3) 0.010(3)
C15 0.032(3) 0.030(3) 0.026(3) 0.016(2) 0.006(2) 0.008(2)
C16 0.073(6) 0.051(5) 0.033(3) 0.003(3) -0.007(4) 0.007(4)
C21 0.043(4) 0.031(3) 0.024(3) 0.010(2) 0.009(3) 0.005(3)
C22 0.050(4) 0.030(3) 0.035(3) 0.016(3) 0.010(3) -0.002(3)
C23 0.045(3) 0.034(3) 0.034(3) 0.019(2) 0.019(3) 0.011(3)
C24 0.051(4) 0.036(3) 0.019(3) 0.014(2) 0.011(3) 0.008(3)
C25 0.031(3) 0.028(3) 0.027(3) 0.014(2) 0.009(2) 0.009(2)
C26 0.070(6) 0.055(5) 0.058(5) 0.039(4) 0.018(5) -0.002(4)

loop_
_atom_site_label
_atom_site_type_symbol
_atom_site_fract_x
_atom_site_fract_y
_atom_site_fract_z
_atom_site_U_iso_or_equiv
_atom_site_thermal_displace_type
_atom_site_occupancy
_atom_site_calc_flag
_atom_site_refinement_flags
_atom_site_disorder_group
Cu Cu 0.70633(10) -0.00030(8) 0.59009(6) 0.0344(3) Uani 1 d . .
N1 N 0.5493(7) -0.1357(6) 0.3889(5) 0.0488(14) Uani 1 d . .
N2 N 0.5994(7) -0.1319(6) 0.2925(5) 0.0411(12) Uani 1 d . .
N3 N 0.6409(9) -0.1298(8) 0.1975(5) 0.074(2) Uani 1 d . .
N4 N 0.8469(7) 0.1731(6) 0.5571(5) 0.0491(13) Uani 1 d . .
N5 N 0.9602(7) 0.1635(6) 0.5031(5) 0.0435(12) Uani 1 d . .
N6 N 1.0752(9) 0.1606(8) 0.4528(8) 0.085(2) Uani 1 d . .
N7 N 0.5771(6) -0.1528(5) 0.6558(4) 0.0287(10) Uani 1 d . .
N8 N 0.8401(6) 0.1206(5) 0.8023(4) 0.0342(11) Uani 1 d . .
C11 C 0.9802(9) 0.2599(8) 0.8708(6) 0.050(2) Uani 1 d . .
H11 H 1.0179(90) 0.2968(81) 0.8101(68) 0.071(21) Uiso 1 d . .
C12 C 1.0610(10) 0.3363(8) 1.0139(7) 0.054(2) Uani 1 d . .
H12 H 1.1446(80) 0.4169(73) 1.0479(59) 0.040(17) Uiso 1 d . .
C13 C 0.9950(8) 0.2754(7) 1.0984(6) 0.0438(15) Uani 1 d . .
C14 C 0.8528(8) 0.1292(7) 1.0282(6) 0.0379(14) Uani 1 d . .
H14 H 0.8081(77) 0.0885(68) 1.0706(59) 0.047(19) Uiso 1 d . .
C15 C 0.7791(7) 0.0543(6) 0.8816(5) 0.0295(12) Uani 1 d . .
C16 C 1.0756(14) 0.3607(11) 1.2562(7) 0.064(2) Uani 1 d . .
H16A H 1.1773(150) 0.3532(135) 1.2848(113) 0.154(52) Uiso 1 d . .
H16B H 0.9819(114) 0.3573(99) 1.3090(83) 0.101(30) Uiso 1 d . .
H16C H 1.0934(110) 0.4688(104) 1.2961(84) 0.094(30) Uiso 1 d . .
C21 C 0.4487(8) -0.2983(6) 0.5722(5) 0.0351(13) Uani 1 d . .
H21 H 0.4149(77) -0.3169(69) 0.4765(62) 0.053(17) Uiso 1 d . .
C22 C 0.3767(9) -0.3979(8) 0.6245(6) 0.041(2) Uani 1 d . .
H22 H 0.3083(76) -0.4781(68) 0.5780(55) 0.034(18) Uiso 1 d . .
C23 C 0.4332(8) -0.3531(7) 0.7688(5) 0.0358(13) Uani 1 d . .
C24 C 0.5622(8) -0.2007(7) 0.8560(5) 0.0355(14) Uani 1 d . .
H24 H 0.6027(81) -0.1567(73) 0.9427(61) 0.051(18) Uiso 1 d . .
C25 C 0.6320(7) -0.1042(6) 0.7980(5) 0.0279(12) Uani 1 d . .
C26 C 0.3622(15) -0.4636(12) 0.8282(10) 0.060(2) Uani 1 d . .
H26A H 0.4535(123) -0.4827(108) 0.8638(99) 0.110(38) Uiso 1 d . .
H26B H 0.2541(132) -0.5518(113) 0.7644(95) 0.129(36) Uiso 1 d . .
H26C H 0.3492(150) -0.4265(134) 0.8915(110) 0.125(51) Uiso 1 d . .

loop_
_atom_type_symbol
_atom_type_description
_atom_type_scat_dispersion_real
_atom_type_scat_dispersion_imag
_atom_type_scat_source
C C 0.0033 0.0016 'International Tables Vol C Tables 4.2.6.8 and 6.1.1.4'
H H 0.0000 0.0000 'International Tables Vol C Tables 4.2.6.8 and 6.1.1.4'
N N 0.0061 0.0033 'International Tables Vol C Tables 4.2.6.8 and 6.1.1.4'
Cu Cu 0.3201 1.2651 'International Tables Vol C Tables 4.2.6.8 and 6.1.1.4'

loop_
_geom_angle_atom_site_label_1
_geom_angle_atom_site_label_2
_geom_angle_atom_site_label_3
_geom_angle
_geom_angle_site_symmetry_1
_geom_angle_site_symmetry_3
_geom_angle_publ_flag
N4 Cu N1 95.5(2) . . ?
N4 Cu N7 171.2(2) . . ?
N1 Cu N7 92.9(2) . . ?
N4 Cu N8 92.0(2) . . ?
N1 Cu N8 172.1(2) . . ?
N7 Cu N8 79.5(2) . . ?
N4 Cu N6 92.7(2) . 2_756 ?
N1 Cu N6 91.4(2) . 2_756 ?
N7 Cu N6 89.7(2) . 2_756 ?
N8 Cu N6 90.9(2) . 2_756 ?
N4 Cu N1 90.9(2) . 2_656 ?
N1 Cu N1 82.8(2) . 2_656 ?
N7 Cu N1 87.6(2) . 2_656 ?
N8 Cu N1 94.5(2) . 2_656 ?
N6 Cu N1 173.4(2) 2_756 2_656 ?
N4 Cu Cu 93.8(2) . 2_656 ?
N1 Cu Cu 48.3(2) . 2_656 ?
N7 Cu Cu 89.83(12) . 2_656 ?
N8 Cu Cu 128.65(14) . 2_656 ?
N6 Cu Cu 139.6(2) 2_756 2_656 ?
N1 Cu Cu 34.48(10) 2_656 2_656 ?
N2 N1 Cu 121.3(4) . . ?
N3 N2 N1 177.5(7) . . ?
N5 N4 Cu 125.9(4) . . ?
N6 N5 N4 177.3(7) . . ?
C21 N7 C25 117.7(4) . . ?
C21 N7 Cu 126.3(3) . . ?
C25 N7 Cu 115.9(3) . . ?
C11 N8 C15 117.4(5) . . ?
C11 N8 Cu 126.7(4) . . ?
C15 N8 Cu 115.9(3) . . ?
N8 C11 C12 123.6(6) . . ?
C11 C12 C13 120.1(6) . . ?
C12 C13 C14 116.6(5) . . ?
C12 C13 C16 121.3(6) . . ?
C14 C13 C16 122.0(6) . . ?
C15 C14 C13 120.6(5) . . ?
N8 C15 C14 121.6(5) . . ?
N8 C15 C25 114.4(4) . . ?
C14 C15 C25 124.0(5) . . ?
N7 C21 C22 122.5(5) . . ?
C21 C22 C23 121.0(6) . . ?
C22 C23 C24 116.6(5) . . ?
C22 C23 C26 122.1(6) . . ?
C24 C23 C26 121.3(5) . . ?
C25 C24 C23 120.3(5) . . ?
N7 C25 C24 121.9(5) . . ?
N7 C25 C15 114.1(4) . . ?
C24 C25 C15 123.9(4) . . ?

loop_
_geom_bond_atom_site_label_1
_geom_bond_atom_site_label_2
_geom_bond_distance
_geom_bond_site_symmetry_2
_geom_bond_publ_flag
Cu N4 1.971(5) . ?
Cu N1 1.987(5) . ?
Cu N7 2.021(4) . ?
Cu N8 2.027(4) . ?
Cu N6 2.521(6) 2_756 ?
Cu N1 2.621(6) 2_656 ?
Cu Cu 3.481(2) 2_656 ?
N1 N2 1.194(6) . ?
N2 N3 1.141(6) . ?
N4 N5 1.167(7) . ?
N5 N6 1.155(7) . ?
N7 C21 1.341(7) . ?
N7 C25 1.355(6) . ?
N8 C11 1.342(7) . ?
N8 C15 1.346(6) . ?
C11 C12 1.355(8) . ?
C12 C13 1.381(9) . ?
C13 C14 1.389(8) . ?
C13 C16 1.486(8) . ?
C14 C15 1.381(7) . ?
C15 C25 1.480(7) . ?
C21 C22 1.357(7) . ?
C22 C23 1.383(7) . ?
C23 C24 1.386(8) . ?
C23 C26 1.492(8) . ?
C24 C25 1.375(7) . ?
